data_1503716
loop_
_publ_author_name
'Ramirez, Armando P.'
'Thomas, Andrew M.'
'Woerpel, K. A.'

_publ_section_title
;
 Preparation of bicyclic 1,2,4-trioxanes from gamma,delta-unsaturated
 ketones.
;
_journal_issue 3
_journal_name_full 'Organic letters'
_journal_page_first 507
_journal_page_last 510
_journal_paper_doi 10.1021/ol8022853
_journal_volume 11
_journal_year 2009
_chemical_formula_sum 'C15 H17 N O7'
_chemical_formula_weight 323.30
_chemical_name_systematic
; 
 ? 
;
_space_group_IT_number 14
_symmetry_cell_setting monoclinic
_symmetry_space_group_name_Hall '-P 2yn'
_symmetry_space_group_name_H-M 'P 1 21/n 1'
_atom_sites_solution_hydrogens difmap
_atom_sites_solution_primary direct
_atom_sites_solution_secondary difmap
_audit_creation_method SHELXTL
_cell_angle_alpha 90.00
_cell_angle_beta 102.1720(10)
_cell_angle_gamma 90.00
_cell_formula_units_Z 4
_cell_length_a 7.0878(4)
_cell_length_b 21.6199(13)
_cell_length_c 9.7231(6)
_cell_measurement_reflns_used 9985
_cell_measurement_temperature 103(2)
_cell_measurement_theta_max 28.55
_cell_measurement_theta_min 2.34
_cell_volume 1456.45(15)
_computing_cell_refinement 'Bruker SMART APEX2/SAINT'
_computing_data_collection 'Bruker SMART APEX2'
_computing_data_reduction 'Bruker SAINT'
_computing_molecular_graphics 'Bruker SHELXTL'
_computing_publication_material 'Bruker SHELXTL'
_computing_structure_refinement 'Bruker SHELXTL'
_computing_structure_solution 'Bruker SHELXTL'
_diffrn_ambient_temperature 103(2)
_diffrn_measured_fraction_theta_full 0.951
_diffrn_measured_fraction_theta_max 0.951
_diffrn_measurement_device_type 'Bruker SMART APEX II CCD'
_diffrn_measurement_method 'phi and omega'
_diffrn_radiation_monochromator graphite
_diffrn_radiation_source 'fine-focus sealed tube'
_diffrn_radiation_type MoK\a
_diffrn_radiation_wavelength 0.71073
_diffrn_reflns_av_R_equivalents 0.0251
_diffrn_reflns_av_sigmaI/netI 0.0190
_diffrn_reflns_limit_h_max 9
_diffrn_reflns_limit_h_min -9
_diffrn_reflns_limit_k_max 27
_diffrn_reflns_limit_k_min -28
_diffrn_reflns_limit_l_max 13
_diffrn_reflns_limit_l_min -13
_diffrn_reflns_number 17096
_diffrn_reflns_theta_full 28.76
_diffrn_reflns_theta_max 28.76
_diffrn_reflns_theta_min 1.88
_diffrn_standards_decay_% none
_exptl_absorpt_coefficient_mu 0.118
_exptl_absorpt_correction_T_max 0.9828
_exptl_absorpt_correction_T_min 0.9198
_exptl_absorpt_correction_type multi-scan
_exptl_absorpt_process_details 'Bruker SADABS'
_exptl_crystal_colour colorless
_exptl_crystal_density_diffrn 1.474
_exptl_crystal_density_meas ?
_exptl_crystal_density_method 'not measured'
_exptl_crystal_description irregular
_exptl_crystal_F_000 680
_exptl_crystal_size_max 0.30
_exptl_crystal_size_mid 0.26
_exptl_crystal_size_min 0.17
_refine_diff_density_max 0.404
_refine_diff_density_min -0.210
_refine_diff_density_rms 0.045
_refine_ls_extinction_method none
_refine_ls_goodness_of_fit_ref 1.036
_refine_ls_hydrogen_treatment refall
_refine_ls_matrix_type full
_refine_ls_number_parameters 276
_refine_ls_number_reflns 3600
_refine_ls_number_restraints 0
_refine_ls_restrained_S_all 1.036
_refine_ls_R_factor_all 0.0407
_refine_ls_R_factor_gt 0.0347
_refine_ls_shift/su_max 0.000
_refine_ls_shift/su_mean 0.000
_refine_ls_structure_factor_coef Fsqd
_refine_ls_weighting_details 'calc w=1/[\s^2^(Fo^2^)+(0.0499P)^2^+0.5136P] where P=(Fo^2^+2Fc^2^)/3'
_refine_ls_weighting_scheme calc
_refine_ls_wR_factor_gt 0.0918
_refine_ls_wR_factor_ref 0.0962
_reflns_number_gt 3110
_reflns_number_total 3600
_reflns_threshold_expression >2sigma(I)
_cod_data_source_file ol8022853_si_003.cif
_cod_data_source_block kaw122
_cod_depositor_comments
;
The following automatic conversions were performed:

'_symmetry_cell_setting' value 'Monoclinic' changed to 'monoclinic'
according to /home/saulius/struct/CIF-dictionaries/cif_core.dic
dictionary named 'cif_core.dic' version 2.4.2 from 2011-04-26.

Automatic conversion script
Id: cif_fix_values 1715 2011-07-08 13:25:40Z adriana 

The following automatic conversions were performed:

'_exptl_crystal_density_meas' value 'n/a' was changed to '?' - the
value is perceived as not measured.

Automatic conversion script
Id: cif_fix_values 3008 2015-01-20 13:52:24Z robertas 
;
_cod_original_sg_symbol_H-M P2(1)/n
_cod_database_code 1503716

loop_
_symmetry_equiv_pos_as_xyz
'x, y, z'
'-x+1/2, y+1/2, -z+1/2'
'-x, -y, -z'
'x-1/2, -y-1/2, z-1/2'

loop_
_atom_site_label
_atom_site_type_symbol
_atom_site_fract_x
_atom_site_fract_y
_atom_site_fract_z
_atom_site_U_iso_or_equiv
_atom_site_adp_type
_atom_site_occupancy
_atom_site_symmetry_multiplicity
_atom_site_calc_flag
N1 N 0.89486(13) -0.09519(4) 0.58992(10) 0.0190(2) Uani 1 1 d
O1 O 0.38256(11) 0.35809(3) 0.23499(8) 0.01708(17) Uani 1 1 d
O2 O 0.46783(12) 0.31020(4) 0.45274(8) 0.01976(18) Uani 1 1 d
O3 O 0.41300(12) 0.24839(3) 0.39309(8) 0.01821(17) Uani 1 1 d
O4 O 0.47327(12) 0.13851(4) 0.27369(8) 0.02054(18) Uani 1 1 d
O5 O 0.43597(14) 0.07567(4) 0.08492(9) 0.0260(2) Uani 1 1 d
O6 O 0.92330(14) -0.14622(4) 0.54338(9) 0.0276(2) Uani 1 1 d
O7 O 0.94192(13) -0.08112(4) 0.71472(9) 0.0271(2) Uani 1 1 d
C1 C 0.34027(16) 0.35490(5) 0.37215(11) 0.0180(2) Uani 1 1 d
C2 C 0.13007(16) 0.33296(6) 0.34657(12) 0.0199(2) Uani 1 1 d
C3 C 0.10014(16) 0.29987(5) 0.20336(11) 0.0181(2) Uani 1 1 d
C4 C 0.30420(15) 0.30053(5) 0.17201(11) 0.0154(2) Uani 1 1 d
C5 C 0.43395(15) 0.24843(5) 0.24758(11) 0.0154(2) Uani 1 1 d
C6 C 0.35615(16) 0.18586(5) 0.19121(12) 0.0189(2) Uani 1 1 d
C7 C 0.49800(15) 0.08562(5) 0.20788(11) 0.0171(2) Uani 1 1 d
C8 C 0.61068(15) 0.04011(5) 0.30895(11) 0.0159(2) Uani 1 1 d
C9 C 0.65305(16) -0.01734(5) 0.25703(11) 0.0178(2) Uani 1 1 d
C10 C 0.74845(16) -0.06198(5) 0.34884(12) 0.0180(2) Uani 1 1 d
C11 C 0.79823(15) -0.04765(5) 0.49096(11) 0.0164(2) Uani 1 1 d
C12 C 0.76380(15) 0.00977(5) 0.54455(11) 0.0170(2) Uani 1 1 d
C13 C 0.66907(15) 0.05390(5) 0.45201(11) 0.0168(2) Uani 1 1 d
C14 C 0.3909(2) 0.41540(6) 0.44783(13) 0.0253(3) Uani 1 1 d
C15 C 0.64477(16) 0.25642(6) 0.23925(13) 0.0211(2) Uani 1 1 d
H2A H 0.049(2) 0.3687(7) 0.3451(16) 0.026(4) Uiso 1 1 d
H2B H 0.108(2) 0.3049(7) 0.4224(15) 0.024(4) Uiso 1 1 d
H3A H 0.048(2) 0.2575(7) 0.2076(15) 0.021(3) Uiso 1 1 d
H3B H 0.011(2) 0.3232(6) 0.1276(15) 0.019(3) Uiso 1 1 d
H4 H 0.306(2) 0.3018(6) 0.0747(14) 0.016(3) Uiso 1 1 d
H6A H 0.364(2) 0.1812(7) 0.0937(16) 0.024(4) Uiso 1 1 d
H6B H 0.226(2) 0.1787(7) 0.2033(14) 0.020(3) Uiso 1 1 d
H9 H 0.616(2) -0.0255(7) 0.1585(16) 0.025(4) Uiso 1 1 d
H10 H 0.783(2) -0.1007(7) 0.3162(15) 0.022(3) Uiso 1 1 d
H12 H 0.802(2) 0.0183(7) 0.6396(16) 0.024(4) Uiso 1 1 d
H13 H 0.639(2) 0.0925(7) 0.4868(15) 0.022(4) Uiso 1 1 d
H14A H 0.314(2) 0.4495(8) 0.3956(17) 0.033(4) Uiso 1 1 d
H14B H 0.526(3) 0.4232(8) 0.4602(18) 0.038(4) Uiso 1 1 d
H14C H 0.356(3) 0.4135(8) 0.5374(19) 0.037(4) Uiso 1 1 d
H15A H 0.721(2) 0.2211(7) 0.2807(16) 0.026(4) Uiso 1 1 d
H15B H 0.657(3) 0.2603(8) 0.1430(19) 0.038(4) Uiso 1 1 d
H15C H 0.697(2) 0.2943(8) 0.2869(16) 0.030(4) Uiso 1 1 d

loop_
_atom_site_aniso_label
_atom_site_aniso_U_11
_atom_site_aniso_U_22
_atom_site_aniso_U_33
_atom_site_aniso_U_23
_atom_site_aniso_U_13
_atom_site_aniso_U_12
N1 0.0167(4) 0.0204(5) 0.0199(5) 0.0021(4) 0.0038(3) -0.0011(4)
O1 0.0206(4) 0.0147(4) 0.0152(4) 0.0008(3) 0.0021(3) -0.0014(3)
O2 0.0229(4) 0.0166(4) 0.0161(4) -0.0009(3) -0.0041(3) 0.0002(3)
O3 0.0233(4) 0.0153(4) 0.0148(4) 0.0006(3) 0.0013(3) -0.0021(3)
O4 0.0242(4) 0.0149(4) 0.0198(4) -0.0009(3) -0.0016(3) 0.0038(3)
O5 0.0347(5) 0.0241(4) 0.0176(4) -0.0020(3) 0.0018(3) 0.0053(4)
O6 0.0353(5) 0.0204(4) 0.0272(5) 0.0020(3) 0.0071(4) 0.0074(4)
O7 0.0311(5) 0.0291(5) 0.0180(4) 0.0012(3) -0.0015(3) -0.0009(4)
C1 0.0209(5) 0.0182(5) 0.0134(5) 0.0004(4) 0.0001(4) 0.0023(4)
C2 0.0184(5) 0.0245(6) 0.0166(5) -0.0009(4) 0.0035(4) 0.0026(4)
C3 0.0157(5) 0.0210(5) 0.0167(5) -0.0002(4) 0.0010(4) 0.0011(4)
C4 0.0168(5) 0.0148(5) 0.0135(5) 0.0006(4) 0.0009(4) 0.0002(4)
C5 0.0149(5) 0.0159(5) 0.0144(5) 0.0007(4) 0.0011(4) 0.0005(4)
C6 0.0189(5) 0.0158(5) 0.0195(5) 0.0007(4) -0.0015(4) 0.0014(4)
C7 0.0165(5) 0.0161(5) 0.0191(5) -0.0010(4) 0.0049(4) -0.0015(4)
C8 0.0140(5) 0.0155(5) 0.0187(5) -0.0008(4) 0.0041(4) -0.0020(4)
C9 0.0191(5) 0.0179(5) 0.0163(5) -0.0026(4) 0.0037(4) -0.0015(4)
C10 0.0188(5) 0.0160(5) 0.0197(5) -0.0030(4) 0.0048(4) -0.0007(4)
C11 0.0134(4) 0.0170(5) 0.0186(5) 0.0015(4) 0.0031(4) -0.0013(4)
C12 0.0148(5) 0.0203(5) 0.0156(5) -0.0027(4) 0.0027(4) -0.0032(4)
C13 0.0152(5) 0.0161(5) 0.0193(5) -0.0034(4) 0.0045(4) -0.0024(4)
C14 0.0317(7) 0.0209(6) 0.0204(6) -0.0048(4) -0.0013(5) 0.0009(5)
C15 0.0148(5) 0.0218(6) 0.0263(6) 0.0017(4) 0.0037(4) 0.0003(4)

loop_
_atom_type_symbol
_atom_type_description
_atom_type_scat_dispersion_real
_atom_type_scat_dispersion_imag
_atom_type_scat_source
C C 0.0033 0.0016 'International Tables Vol C Tables 4.2.6.8 and 6.1.1.4'
H H 0.0000 0.0000 'International Tables Vol C Tables 4.2.6.8 and 6.1.1.4'
N N 0.0061 0.0033 'International Tables Vol C Tables 4.2.6.8 and 6.1.1.4'
O O 0.0106 0.0060 'International Tables Vol C Tables 4.2.6.8 and 6.1.1.4'

loop_
_geom_angle_atom_site_label_1
_geom_angle_atom_site_label_2
_geom_angle_atom_site_label_3
_geom_angle
O6 N1 O7 123.83(10)
O6 N1 C11 118.47(9)
O7 N1 C11 117.69(9)
C1 O1 C4 102.50(8)
C1 O2 O3 108.13(7)
C5 O3 O2 108.04(7)
C7 O4 C6 117.13(9)
O1 C1 O2 108.04(8)
O1 C1 C14 109.80(9)
O2 C1 C14 105.06(9)
O1 C1 C2 104.57(8)
O2 C1 C2 111.01(9)
C14 C1 C2 118.10(10)
C1 C2 C3 103.55(9)
C4 C3 C2 102.63(9)
O1 C4 C5 106.87(8)
O1 C4 C3 102.55(8)
C5 C4 C3 112.97(9)
O3 C5 C6 104.29(8)
O3 C5 C15 110.76(9)
C6 C5 C15 111.55(9)
O3 C5 C4 106.96(8)
C6 C5 C4 110.16(8)
C15 C5 C4 112.68(9)
O4 C6 C5 107.90(8)
O5 C7 O4 124.75(10)
O5 C7 C8 124.58(10)
O4 C7 C8 110.66(9)
C9 C8 C13 120.56(10)
C9 C8 C7 118.21(9)
C13 C8 C7 121.22(10)
C10 C9 C8 119.86(10)
C11 C10 C9 118.16(10)
C10 C11 C12 123.08(10)
C10 C11 N1 118.69(10)
C12 C11 N1 118.22(9)
C13 C12 C11 118.18(10)
C12 C13 C8 120.08(10)

loop_
_geom_bond_atom_site_label_1
_geom_bond_atom_site_label_2
_geom_bond_distance
N1 O6 1.2252(13)
N1 O7 1.2270(13)
N1 C11 1.4741(14)
O1 C1 1.4288(13)
O1 C4 1.4451(12)
O2 C1 1.4376(13)
O2 O3 1.4757(10)
O3 C5 1.4533(13)
O4 C7 1.3399(13)
O4 C6 1.4489(13)
O5 C7 1.2030(14)
C1 C14 1.5067(15)
C1 C2 1.5330(16)
C2 C3 1.5398(15)
C3 C4 1.5398(15)
C4 C5 1.5393(14)
C5 C6 1.5190(15)
C5 C15 1.5233(15)
C7 C8 1.4969(15)
C8 C9 1.3969(15)
C8 C13 1.3973(15)
C9 C10 1.3896(16)
C10 C11 1.3872(15)
C11 C12 1.3877(15)
C12 C13 1.3843(15)

loop_
_geom_torsion_atom_site_label_1
_geom_torsion_atom_site_label_2
_geom_torsion_atom_site_label_3
_geom_torsion_atom_site_label_4
_geom_torsion
C1 O2 O3 C5 60.44(10)
C4 O1 C1 O2 72.86(9)
C4 O1 C1 C14 -173.08(9)
C4 O1 C1 C2 -45.44(10)
O3 O2 C1 O1 -68.59(10)
O3 O2 C1 C14 174.25(8)
O3 O2 C1 C2 45.51(10)
O1 C1 C2 C3 23.26(11)
O2 C1 C2 C3 -93.00(10)
C14 C1 C2 C3 145.64(10)
C1 C2 C3 C4 6.09(11)
C1 O1 C4 C5 -69.84(10)
C1 O1 C4 C3 49.18(9)
C2 C3 C4 O1 -33.08(10)
C2 C3 C4 C5 81.58(10)
O2 O3 C5 C6 -174.56(7)
O2 O3 C5 C15 65.30(10)
O2 O3 C5 C4 -57.85(9)
O1 C4 C5 O3 64.94(10)
C3 C4 C5 O3 -47.09(11)
O1 C4 C5 C6 177.70(8)
C3 C4 C5 C6 65.68(11)
O1 C4 C5 C15 -57.01(11)
C3 C4 C5 C15 -169.04(9)
C7 O4 C6 C5 -148.00(9)
O3 C5 C6 O4 -60.72(10)
C15 C5 C6 O4 58.88(12)
C4 C5 C6 O4 -175.20(8)
C6 O4 C7 O5 2.78(16)
C6 O4 C7 C8 -176.25(9)
O5 C7 C8 C9 2.23(16)
O4 C7 C8 C9 -178.74(9)
O5 C7 C8 C13 -176.51(11)
O4 C7 C8 C13 2.52(14)
C13 C8 C9 C10 2.14(16)
C7 C8 C9 C10 -176.60(10)
C8 C9 C10 C11 0.22(16)
C9 C10 C11 C12 -2.53(16)
C9 C10 C11 N1 178.40(9)
O6 N1 C11 C10 -1.83(15)
O7 N1 C11 C10 178.27(10)
O6 N1 C11 C12 179.05(10)
O7 N1 C11 C12 -0.85(14)
C10 C11 C12 C13 2.39(16)
N1 C11 C12 C13 -178.53(9)
C11 C12 C13 C8 0.07(15)
C9 C8 C13 C12 -2.29(16)
C7 C8 C13 C12 176.42(9)
